data_7204194
loop_
_publ_author_name
'Karlsen, Hege'
'Kolsaker, Per'
'R\/omming, Christian'
'Uggerud, Einar'

_publ_section_title
;
 The analogy between C&#xE001;O and C(CN)2. Part 2.1 Structural
 properties of N,N-dialkylaminobenzamides and the analogously
 substituted 2-(phenylmethylene)propanedinitriles
;
_journal_issue 3
_journal_name_full 'Journal of the Chemical Society, Perkin Transactions 2'
_journal_page_first 404
_journal_paper_doi 10.1039/b105532c
_journal_year 2002
_chemical_formula_sum 'C12 H11 N3'
_chemical_formula_weight 197.24
_chemical_melting_point 394.6(5)
_chemical_name_systematic
; 
2-(N,N-Dimethylamino-phenyl-methylene)propanedinitrile 
;
_space_group_IT_number 4
_symmetry_space_group_name_Hall 'P 2yb'
_symmetry_space_group_name_H-M 'P 1 21 1'
_atom_sites_solution_hydrogens geom
_atom_sites_solution_primary direct
_atom_sites_solution_secondary difmap
_audit_creation_method SHELXL-97
_cell_angle_alpha 90.00
_cell_angle_beta 96.849(3)
_cell_angle_gamma 90.00
_cell_formula_units_Z 2
_cell_length_a 7.1388(5)
_cell_length_b 7.9552(5)
_cell_length_c 9.4073(6)
_cell_measurement_temperature 150(2)
_cell_volume 530.43(6)
_computing_structure_refinement 'SHELXL-97 (Sheldrick, 1997)'
_computing_structure_solution 'SHELXS-97 (Sheldrick, 1990)'
_diffrn_ambient_temperature 150(2)
_diffrn_measured_fraction_theta_full 0.991
_diffrn_measured_fraction_theta_max 0.991
_diffrn_radiation_monochromator graphite
_diffrn_radiation_source 'fine-focus sealed tube'
_diffrn_radiation_type MoK\a
_diffrn_radiation_wavelength 0.71073
_diffrn_reflns_av_R_equivalents 0.0268
_diffrn_reflns_av_sigmaI/netI 0.0235
_diffrn_reflns_limit_h_max 8
_diffrn_reflns_limit_h_min -8
_diffrn_reflns_limit_k_max 9
_diffrn_reflns_limit_k_min -9
_diffrn_reflns_limit_l_max 11
_diffrn_reflns_limit_l_min -11
_diffrn_reflns_number 5791
_diffrn_reflns_theta_full 26.37
_diffrn_reflns_theta_max 26.37
_diffrn_reflns_theta_min 5.13
_exptl_absorpt_coefficient_mu 0.077
_exptl_absorpt_correction_type SADABS
_exptl_crystal_density_diffrn 1.235
_exptl_crystal_density_method 'not measured'
_exptl_crystal_F_000 208
_exptl_crystal_size_max 0.6
_exptl_crystal_size_mid 0.4
_exptl_crystal_size_min 0.35
_refine_diff_density_max 0.132
_refine_diff_density_min -0.121
_refine_diff_density_rms 0.028
_refine_ls_abs_structure_details 'Flack H D (1983), Acta Cryst. A39, 876-881'
_refine_ls_abs_structure_Flack 2(2)
_refine_ls_extinction_method none
_refine_ls_goodness_of_fit_ref 1.025
_refine_ls_hydrogen_treatment mixed
_refine_ls_matrix_type full
_refine_ls_number_parameters 180
_refine_ls_number_reflns 2096
_refine_ls_number_restraints 1
_refine_ls_restrained_S_all 1.025
_refine_ls_R_factor_all 0.0334
_refine_ls_R_factor_gt 0.0286
_refine_ls_shift/su_max 0.028
_refine_ls_shift/su_mean 0.003
_refine_ls_structure_factor_coef Fsqd
_refine_ls_weighting_details 'calc w==1/[\s^2^(Fo^2^)+(0.0450P)^2^+0.0300P] where P==(Fo^2^+2Fc^2^)/3'
_refine_ls_weighting_scheme calc
_refine_ls_wR_factor_gt 0.0696
_refine_ls_wR_factor_ref 0.0724
_reflns_number_gt 1925
_reflns_number_total 2096
_reflns_threshold_expression >2sigma(I)
_cod_data_source_file b105532c.txt
_cod_data_source_block 4a
_cod_depositor_comments
;
The following automatic conversions were performed:

'_chemical_melting_point' value '121-122 degC' was changed to
'394.6(5)' - it was converted from degrees Celsius(C) to Kelvins(K),
the average value was taken and precision was estimated.

Automatic conversion script
Id: cif_fix_values 1569 2011-02-09 13:29:24Z adriana 
;
_cod_original_sg_symbol_H-M P2(1)
_cod_database_code 7204194

loop_
_symmetry_equiv_pos_as_xyz
'x, y, z'
'-x, y+1/2, -z'

loop_
_atom_site_label
_atom_site_type_symbol
_atom_site_fract_x
_atom_site_fract_y
_atom_site_fract_z
_atom_site_U_iso_or_equiv
_atom_site_adp_type
_atom_site_occupancy
_atom_site_symmetry_multiplicity
_atom_site_calc_flag
_atom_site_refinement_flags
_atom_site_disorder_assembly
_atom_site_disorder_group
N1 N 1.35742(16) 0.34145(16) 0.23251(14) 0.0370(3) Uani 1 1 d . . .
N2 N 0.81534(17) 0.53419(17) 0.07616(14) 0.0391(3) Uani 1 1 d . . .
N3 N 0.75742(14) 0.06491(15) 0.16702(12) 0.0290(3) Uani 1 1 d . . .
C1 C 1.00137(17) 0.27612(16) 0.18156(14) 0.0267(3) Uani 1 1 d . . .
C2 C 1.19963(18) 0.30836(17) 0.21129(15) 0.0282(3) Uani 1 1 d . . .
C3 C 0.89455(18) 0.41589(18) 0.12108(15) 0.0294(3) Uani 1 1 d . . .
C4 C 0.92814(17) 0.12160(16) 0.21964(14) 0.0253(3) Uani 1 1 d . . .
C5 C 1.05243(17) 0.01059(17) 0.31790(14) 0.0265(3) Uani 1 1 d . . .
C6 C 1.09414(18) -0.15183(17) 0.27488(15) 0.0299(3) Uani 1 1 d . . .
H6 H 1.030(2) -0.191(2) 0.1854(19) 0.035(4) Uiso 1 1 d . . .
C7 C 1.2229(2) -0.24993(19) 0.36018(17) 0.0347(3) Uani 1 1 d . . .
H7 H 1.258(2) -0.362(2) 0.3287(17) 0.033(4) Uiso 1 1 d . . .
C8 C 1.30879(19) -0.1883(2) 0.48982(16) 0.0356(3) Uani 1 1 d . . .
H8 H 1.397(2) -0.256(2) 0.5511(18) 0.038(4) Uiso 1 1 d . . .
C9 C 1.2657(2) -0.02831(19) 0.53522(17) 0.0351(3) Uani 1 1 d . . .
H9 H 1.324(2) 0.015(2) 0.6303(19) 0.039(4) Uiso 1 1 d . . .
C10 C 1.13891(18) 0.07177(19) 0.44899(15) 0.0306(3) Uani 1 1 d . . .
H10 H 1.109(2) 0.177(2) 0.4807(18) 0.036(4) Uiso 1 1 d . . .
C11 C 0.6506(2) 0.1367(2) 0.03871(17) 0.0340(3) Uani 1 1 d . . .
H11A H 0.576(2) 0.050(3) -0.0047(19) 0.047(5) Uiso 1 1 d . . .
H11B H 0.741(3) 0.174(2) -0.0269(19) 0.039(4) Uiso 1 1 d . . .
H11C H 0.567(3) 0.225(2) 0.060(2) 0.044(5) Uiso 1 1 d . . .
C12 C 0.6577(2) -0.0673(2) 0.23726(19) 0.0394(4) Uani 1 1 d . . .
H12A H 0.721(2) -0.084(3) 0.334(2) 0.044(5) Uiso 1 1 d . . .
H12B H 0.664(3) -0.169(3) 0.181(2) 0.055(6) Uiso 1 1 d . . .
H12C H 0.522(3) -0.036(2) 0.240(2) 0.051(5) Uiso 1 1 d . . .

loop_
_atom_site_aniso_label
_atom_site_aniso_U_11
_atom_site_aniso_U_22
_atom_site_aniso_U_33
_atom_site_aniso_U_23
_atom_site_aniso_U_13
_atom_site_aniso_U_12
N1 0.0306(6) 0.0339(7) 0.0454(7) -0.0004(5) 0.0009(5) -0.0041(5)
N2 0.0365(6) 0.0324(7) 0.0467(7) 0.0043(6) -0.0021(5) 0.0025(5)
N3 0.0248(5) 0.0298(6) 0.0322(6) -0.0008(5) 0.0020(4) -0.0020(4)
C1 0.0253(6) 0.0269(7) 0.0277(6) -0.0025(5) 0.0020(5) 0.0006(5)
C2 0.0308(7) 0.0231(6) 0.0306(6) -0.0019(5) 0.0024(5) 0.0010(5)
C3 0.0277(6) 0.0308(7) 0.0299(7) -0.0019(6) 0.0037(5) -0.0032(5)
C4 0.0249(6) 0.0263(6) 0.0250(6) -0.0056(5) 0.0043(5) 0.0010(5)
C5 0.0235(6) 0.0285(7) 0.0280(6) 0.0006(5) 0.0050(5) -0.0019(5)
C6 0.0310(6) 0.0273(7) 0.0316(7) -0.0003(5) 0.0042(6) -0.0035(5)
C7 0.0361(7) 0.0260(7) 0.0430(8) 0.0027(6) 0.0081(6) 0.0007(6)
C8 0.0315(7) 0.0362(8) 0.0389(8) 0.0119(7) 0.0030(6) 0.0028(6)
C9 0.0339(7) 0.0421(9) 0.0289(7) 0.0020(6) 0.0023(6) -0.0030(6)
C10 0.0306(7) 0.0310(8) 0.0303(7) -0.0035(6) 0.0043(5) 0.0010(6)
C11 0.0271(7) 0.0370(8) 0.0362(8) -0.0049(6) -0.0037(6) -0.0017(6)
C12 0.0304(8) 0.0378(9) 0.0501(10) 0.0031(8) 0.0052(7) -0.0075(6)

loop_
_atom_type_symbol
_atom_type_description
_atom_type_scat_dispersion_real
_atom_type_scat_dispersion_imag
_atom_type_scat_source
C C 0.0033 0.0016 'International Tables Vol C Tables 4.2.6.8 and 6.1.1.4'
H H 0.0000 0.0000 'International Tables Vol C Tables 4.2.6.8 and 6.1.1.4'
N N 0.0061 0.0033 'International Tables Vol C Tables 4.2.6.8 and 6.1.1.4'

loop_
_geom_angle_atom_site_label_1
_geom_angle_atom_site_label_2
_geom_angle_atom_site_label_3
_geom_angle
_geom_angle_site_symmetry_1
_geom_angle_site_symmetry_3
_geom_angle_publ_flag
C4 N3 C11 122.36(12) . . ?
C4 N3 C12 122.92(12) . . ?
C11 N3 C12 114.63(11) . . ?
C4 C1 C3 126.03(11) . . ?
C4 C1 C2 119.86(11) . . ?
C3 C1 C2 113.99(12) . . ?
N1 C2 C1 176.87(15) . . ?
N2 C3 C1 176.37(15) . . ?
N3 C4 C1 123.58(12) . . ?
N3 C4 C5 118.55(11) . . ?
C1 C4 C5 117.77(11) . . ?
C10 C5 C6 119.36(12) . . ?
C10 C5 C4 120.50(12) . . ?
C6 C5 C4 119.98(11) . . ?
C7 C6 C5 120.17(13) . . ?
C7 C6 H6 122.5(11) . . ?
C5 C6 H6 117.4(11) . . ?
C8 C7 C6 120.20(14) . . ?
C8 C7 H7 118.9(9) . . ?
C6 C7 H7 120.9(9) . . ?
C9 C8 C7 120.20(14) . . ?
C9 C8 H8 118.8(10) . . ?
C7 C8 H8 121.0(10) . . ?
C8 C9 C10 119.85(14) . . ?
C8 C9 H9 120.6(10) . . ?
C10 C9 H9 119.6(10) . . ?
C9 C10 C5 120.19(14) . . ?
C9 C10 H10 119.3(10) . . ?
C5 C10 H10 120.5(10) . . ?
N3 C11 H11A 106.6(12) . . ?
N3 C11 H11B 108.3(10) . . ?
H11A C11 H11B 109.2(15) . . ?
N3 C11 H11C 112.7(11) . . ?
H11A C11 H11C 107.1(15) . . ?
H11B C11 H11C 112.6(15) . . ?
N3 C12 H12A 108.6(12) . . ?
N3 C12 H12B 107.3(12) . . ?
H12A C12 H12B 110.3(17) . . ?
N3 C12 H12C 110.8(11) . . ?
H12A C12 H12C 110.9(15) . . ?
H12B C12 H12C 108.9(16) . . ?

loop_
_geom_bond_atom_site_label_1
_geom_bond_atom_site_label_2
_geom_bond_distance
_geom_bond_site_symmetry_2
_geom_bond_publ_flag
N1 C2 1.1508(17) . ?
N2 C3 1.152(2) . ?
N3 C4 1.3379(16) . ?
N3 C11 1.4646(18) . ?
N3 C12 1.4703(19) . ?
C1 C4 1.3990(19) . ?
C1 C3 1.4276(19) . ?
C1 C2 1.4327(17) . ?
C4 C5 1.4920(18) . ?
C5 C10 1.3990(18) . ?
C5 C6 1.3967(19) . ?
C6 C7 1.386(2) . ?
C6 H6 0.961(18) . ?
C7 C8 1.387(2) . ?
C7 H7 0.982(18) . ?
C8 C9 1.389(2) . ?
C8 H8 0.966(18) . ?
C9 C10 1.391(2) . ?
C9 H9 1.002(17) . ?
C10 H10 0.922(18) . ?
C11 H11A 0.94(2) . ?
C11 H11B 0.990(19) . ?
C11 H11C 0.959(19) . ?
C12 H12A 0.974(19) . ?
C12 H12B 0.97(2) . ?
C12 H12C 1.004(19) . ?

loop_
_geom_torsion_atom_site_label_1
_geom_torsion_atom_site_label_2
_geom_torsion_atom_site_label_3
_geom_torsion_atom_site_label_4
_geom_torsion
_geom_torsion_site_symmetry_1
_geom_torsion_site_symmetry_2
_geom_torsion_site_symmetry_3
_geom_torsion_site_symmetry_4
_geom_torsion_publ_flag
C4 C1 C2 N1 -179(100) . . . . ?
C3 C1 C2 N1 -3(3) . . . . ?
C4 C1 C3 N2 146(2) . . . . ?
C2 C1 C3 N2 -30(2) . . . . ?
C11 N3 C4 C1 16.1(2) . . . . ?
C12 N3 C4 C1 -160.36(14) . . . . ?
C11 N3 C4 C5 -160.25(12) . . . . ?
C12 N3 C4 C5 23.27(19) . . . . ?
C3 C1 C4 N3 20.7(2) . . . . ?
C2 C1 C4 N3 -163.37(13) . . . . ?
C3 C1 C4 C5 -162.86(12) . . . . ?
C2 C1 C4 C5 13.02(18) . . . . ?
N3 C4 C5 C10 -130.11(13) . . . . ?
C1 C4 C5 C10 53.31(17) . . . . ?
N3 C4 C5 C6 54.52(17) . . . . ?
C1 C4 C5 C6 -122.06(13) . . . . ?
C10 C5 C6 C7 -1.28(19) . . . . ?
C4 C5 C6 C7 174.14(12) . . . . ?
C5 C6 C7 C8 1.0(2) . . . . ?
C6 C7 C8 C9 0.3(2) . . . . ?
C7 C8 C9 C10 -1.3(2) . . . . ?
C8 C9 C10 C5 1.1(2) . . . . ?
C6 C5 C10 C9 0.23(19) . . . . ?
C4 C5 C10 C9 -175.16(12) . . . . ?

loop_
_cod_related_entry_id
_cod_related_entry_database
_cod_related_entry_code
1 ChemSpider 2725076
